data_2218039
loop_
_publ_author_name
'Tai, Xi-Shi'
'Xu, Jun'
'Feng, Yi-Min'
'Liang, Zu-Pei'

_publ_section_title
;
 2,2'-(1,1'-Azinodiethylidyne)diphenol
;
_journal_coeditor_code AT2562
_journal_issue 5
_journal_name_full 'Acta Crystallographica Section E'
_journal_page_first o905
_journal_paper_doi 10.1107/S1600536808011318
_journal_volume 64
_journal_year 2008
_chemical_formula_iupac 'C16 H16 N2 O2'
_chemical_formula_moiety 'C16 H16 N2 O2'
_chemical_formula_sum 'C16 H16 N2 O2'
_chemical_formula_weight 268.31
_chemical_name_systematic
;
2,2'-(1,1'-Azinodiethylidyne)diphenol
;
_space_group_IT_number 19
_symmetry_cell_setting orthorhombic
_symmetry_space_group_name_Hall 'P 2ac 2ab'
_symmetry_space_group_name_H-M 'P 21 21 21'
_atom_sites_solution_hydrogens geom
_atom_sites_solution_primary direct
_atom_sites_solution_secondary difmap
_audit_creation_method SHELXL-97
_cell_angle_alpha 90.00
_cell_angle_beta 90.00
_cell_angle_gamma 90.00
_cell_formula_units_Z 4
_cell_length_a 6.3358(8)
_cell_length_b 13.5625(10)
_cell_length_c 15.9956(15)
_cell_measurement_reflns_used 1489
_cell_measurement_temperature 298(2)
_cell_measurement_theta_max 20.392
_cell_measurement_theta_min 2.857
_cell_volume 1374.5(2)
_computing_cell_refinement 'SAINT (Bruker, 2000)'
_computing_data_collection 'SMART (Bruker, 2000)'
_computing_data_reduction 'SAINT (Bruker, 2000)'
_computing_molecular_graphics 'SHELXTL (Sheldrick, 2008)'
_computing_publication_material 'SHELXTL (Sheldrick, 2008)'
_computing_structure_refinement 'SHELXL97 (Sheldrick, 2008)'
_computing_structure_solution 'SHELXS97 (Sheldrick, 2008)'
_diffrn_ambient_temperature 298(2)
_diffrn_measured_fraction_theta_full 0.999
_diffrn_measured_fraction_theta_max 0.999
_diffrn_measurement_device_type 'Bruker SMART CCD area-detector'
_diffrn_measurement_method '\f and \w'
_diffrn_radiation_monochromator graphite
_diffrn_radiation_source 'fine-focus sealed tube'
_diffrn_radiation_type MoK\a
_diffrn_radiation_wavelength 0.71073
_diffrn_reflns_av_R_equivalents 0.0441
_diffrn_reflns_av_sigmaI/netI 0.0378
_diffrn_reflns_limit_h_max 7
_diffrn_reflns_limit_h_min -7
_diffrn_reflns_limit_k_max 13
_diffrn_reflns_limit_k_min -16
_diffrn_reflns_limit_l_max 19
_diffrn_reflns_limit_l_min -17
_diffrn_reflns_number 7170
_diffrn_reflns_theta_full 25.01
_diffrn_reflns_theta_max 25.01
_diffrn_reflns_theta_min 1.97
_exptl_absorpt_coefficient_mu 0.087
_exptl_absorpt_correction_T_max 0.9880
_exptl_absorpt_correction_T_min 0.9678
_exptl_absorpt_correction_type multi-scan
_exptl_absorpt_process_details '(SADABS; Bruker, 2000)'
_exptl_crystal_colour colourless
_exptl_crystal_density_diffrn 1.297
_exptl_crystal_density_method 'not measured'
_exptl_crystal_description block
_exptl_crystal_F_000 568
_exptl_crystal_size_max 0.38
_exptl_crystal_size_mid 0.15
_exptl_crystal_size_min 0.14
_refine_diff_density_max 0.151
_refine_diff_density_min -0.136
_refine_ls_extinction_method none
_refine_ls_goodness_of_fit_ref 1.080
_refine_ls_hydrogen_treatment constr
_refine_ls_matrix_type full
_refine_ls_number_parameters 181
_refine_ls_number_reflns 1422
_refine_ls_number_restraints 0
_refine_ls_restrained_S_all 1.080
_refine_ls_R_factor_all 0.0922
_refine_ls_R_factor_gt 0.0424
_refine_ls_shift/su_max 0.000
_refine_ls_shift/su_mean 0.000
_refine_ls_structure_factor_coef Fsqd
_refine_ls_weighting_details 'calc w=1/[\s^2^(Fo^2^)+(0.0468P)^2^+0.4138P] where P=(Fo^2^+2Fc^2^)/3'
_refine_ls_weighting_scheme calc
_refine_ls_wR_factor_gt 0.0956
_refine_ls_wR_factor_ref 0.1278
_reflns_number_gt 849
_reflns_number_total 1422
_reflns_threshold_expression I>2\s(I)
_cod_data_source_file at2562.cif
_cod_data_source_block I
_cod_database_code 2218039
_cod_database_fobs_code 2218039

loop_
_symmetry_equiv_pos_as_xyz
'x, y, z'
'-x+1/2, -y, z+1/2'
'-x, y+1/2, -z+1/2'
'x+1/2, -y+1/2, -z'

loop_
_atom_site_type_symbol
_atom_site_label
_atom_site_fract_x
_atom_site_fract_y
_atom_site_fract_z
_atom_site_U_iso_or_equiv
_atom_site_adp_type
_atom_site_calc_flag
_atom_site_refinement_flags
_atom_site_occupancy
N N1 0.5862(6) 0.4828(2) 0.5963(2) 0.0489(9) Uani d . 1
N N2 0.4075(6) 0.4685(2) 0.6456(2) 0.0486(9) Uani d . 1
O O1 0.8168(6) 0.4367(2) 0.47328(19) 0.0824(11) Uani d . 1
H H1 0.7174 0.4320 0.5059 0.124 Uiso calc R 1
O O2 0.1570(5) 0.5228(2) 0.75976(17) 0.0670(9) Uani d . 1
H H2 0.2602 0.5259 0.7290 0.101 Uiso calc R 1
C C1 0.6514(8) 0.6288(3) 0.6846(3) 0.0719(14) Uani d . 1
H H1A 0.5090 0.6183 0.7031 0.108 Uiso calc R 1
H H1B 0.6665 0.6953 0.6649 0.108 Uiso calc R 1
H H1C 0.7468 0.6177 0.7302 0.108 Uiso calc R 1
C C2 0.7010(7) 0.5586(3) 0.6150(2) 0.0472(10) Uani d . 1
C C3 0.8877(7) 0.5753(3) 0.5630(2) 0.0487(11) Uani d . 1
C C4 0.9357(8) 0.5152(3) 0.4941(3) 0.0605(13) Uani d . 1
C C5 1.1111(9) 0.5351(4) 0.4453(3) 0.0779(16) Uani d . 1
H H5 1.1417 0.4951 0.3996 0.093 Uiso calc R 1
C C6 1.2395(9) 0.6130(4) 0.4636(3) 0.0778(15) Uani d . 1
H H6 1.3570 0.6254 0.4304 0.093 Uiso calc R 1
C C7 1.1973(8) 0.6727(4) 0.5301(3) 0.0698(14) Uani d . 1
H H7 1.2848 0.7259 0.5422 0.084 Uiso calc R 1
C C8 1.0243(7) 0.6535(3) 0.5790(3) 0.0589(12) Uani d . 1
H H8 0.9973 0.6942 0.6246 0.071 Uiso calc R 1
C C9 0.3515(10) 0.3201(3) 0.5599(3) 0.0861(17) Uani d . 1
H H9A 0.4546 0.3497 0.5237 0.129 Uiso calc R 1
H H9B 0.2270 0.3046 0.5283 0.129 Uiso calc R 1
H H9C 0.4084 0.2608 0.5836 0.129 Uiso calc R 1
C C10 0.2963(7) 0.3905(3) 0.6284(2) 0.0502(11) Uani d . 1
C C11 0.1087(7) 0.3741(3) 0.6796(3) 0.0500(11) Uani d . 1
C C12 0.0460(7) 0.4402(3) 0.7423(3) 0.0542(11) Uani d . 1
C C13 -0.1329(8) 0.4228(4) 0.7893(3) 0.0651(13) Uani d . 1
H H13 -0.1705 0.4669 0.8312 0.078 Uiso calc R 1
C C14 -0.2557(9) 0.3416(4) 0.7750(3) 0.0766(15) Uani d . 1
H H14 -0.3769 0.3310 0.8065 0.092 Uiso calc R 1
C C15 -0.1990(9) 0.2764(3) 0.7141(3) 0.0762(15) Uani d . 1
H H15 -0.2824 0.2212 0.7041 0.091 Uiso calc R 1
C C16 -0.0201(8) 0.2914(3) 0.6674(3) 0.0668(13) Uani d . 1
H H16 0.0165 0.2456 0.6267 0.080 Uiso calc R 1

loop_
_atom_site_aniso_label
_atom_site_aniso_U_11
_atom_site_aniso_U_22
_atom_site_aniso_U_33
_atom_site_aniso_U_12
_atom_site_aniso_U_13
_atom_site_aniso_U_23
N1 0.044(2) 0.052(2) 0.051(2) 0.0052(18) 0.0000(18) -0.0005(16)
N2 0.046(2) 0.047(2) 0.053(2) 0.0031(18) -0.0032(18) 0.0000(16)
O1 0.093(3) 0.084(2) 0.070(2) -0.013(2) 0.021(2) -0.0175(17)
O2 0.070(2) 0.0691(19) 0.0615(19) -0.0107(19) 0.0074(18) -0.0083(15)
C1 0.062(3) 0.067(3) 0.087(3) -0.006(3) 0.012(3) -0.017(3)
C2 0.049(3) 0.044(2) 0.049(2) 0.010(2) -0.004(2) -0.0004(18)
C3 0.048(3) 0.052(2) 0.047(2) 0.009(2) -0.005(2) 0.006(2)
C4 0.068(4) 0.062(3) 0.052(3) -0.001(3) 0.001(3) 0.005(2)
C5 0.087(4) 0.092(4) 0.054(3) 0.005(4) 0.020(3) 0.004(3)
C6 0.063(3) 0.094(4) 0.076(4) 0.000(3) 0.019(3) 0.019(3)
C7 0.056(3) 0.076(3) 0.076(3) -0.003(3) 0.003(3) 0.017(3)
C8 0.053(3) 0.063(3) 0.061(3) 0.003(3) -0.004(3) 0.005(2)
C9 0.079(4) 0.072(3) 0.107(4) -0.013(3) 0.020(3) -0.035(3)
C10 0.045(3) 0.047(2) 0.058(3) 0.004(2) -0.004(2) -0.002(2)
C11 0.049(3) 0.045(2) 0.056(3) 0.001(2) -0.009(2) 0.006(2)
C12 0.055(3) 0.054(3) 0.054(3) 0.001(2) -0.006(2) 0.015(2)
C13 0.063(3) 0.070(3) 0.063(3) 0.005(3) 0.002(3) 0.015(3)
C14 0.068(3) 0.081(3) 0.081(4) -0.002(3) 0.009(3) 0.031(3)
C15 0.067(4) 0.068(3) 0.094(4) -0.019(3) -0.004(3) 0.023(3)
C16 0.068(3) 0.057(3) 0.075(3) -0.005(3) -0.009(3) 0.003(2)

loop_
_atom_type_symbol
_atom_type_description
_atom_type_scat_dispersion_real
_atom_type_scat_dispersion_imag
_atom_type_scat_source
C C 0.0033 0.0000 'International Tables Vol C Tables 4.2.6.8 and 6.1.1.4'
H H 0.0000 0.0000 'International Tables Vol C Tables 4.2.6.8 and 6.1.1.4'
N N 0.0061 0.0000 'International Tables Vol C Tables 4.2.6.8 and 6.1.1.4'
O O 0.0106 0.0000 'International Tables Vol C Tables 4.2.6.8 and 6.1.1.4'

loop_
_geom_angle_atom_site_label_1
_geom_angle_atom_site_label_2
_geom_angle_atom_site_label_3
_geom_angle
C2 N1 N2 115.8(3)
C10 N2 N1 115.7(3)
C4 O1 H1 109.5
C12 O2 H2 109.5
C2 C1 H1A 109.5
C2 C1 H1B 109.5
H1A C1 H1B 109.5
C2 C1 H1C 109.5
H1A C1 H1C 109.5
H1B C1 H1C 109.5
N1 C2 C3 116.5(4)
N1 C2 C1 124.0(4)
C3 C2 C1 119.6(4)
C8 C3 C4 116.8(4)
C8 C3 C2 121.1(4)
C4 C3 C2 122.1(4)
O1 C4 C5 117.6(4)
O1 C4 C3 122.1(4)
C5 C4 C3 120.2(5)
C6 C5 C4 120.5(5)
C6 C5 H5 119.7
C4 C5 H5 119.7
C7 C6 C5 120.7(5)
C7 C6 H6 119.7
C5 C6 H6 119.7
C6 C7 C8 119.3(5)
C6 C7 H7 120.4
C8 C7 H7 120.4
C7 C8 C3 122.5(5)
C7 C8 H8 118.8
C3 C8 H8 118.8
C10 C9 H9A 109.5
C10 C9 H9B 109.5
H9A C9 H9B 109.5
C10 C9 H9C 109.5
H9A C9 H9C 109.5
H9B C9 H9C 109.5
N2 C10 C11 116.5(4)
N2 C10 C9 123.2(4)
C11 C10 C9 120.3(4)
C16 C11 C12 116.5(4)
C16 C11 C10 121.2(4)
C12 C11 C10 122.3(4)
O2 C12 C13 117.1(4)
O2 C12 C11 122.0(4)
C13 C12 C11 120.9(4)
C14 C13 C12 120.9(5)
C14 C13 H13 119.5
C12 C13 H13 119.5
C15 C14 C13 119.5(5)
C15 C14 H14 120.3
C13 C14 H14 120.3
C14 C15 C16 120.6(5)
C14 C15 H15 119.7
C16 C15 H15 119.7
C15 C16 C11 121.7(5)
C15 C16 H16 119.2
C11 C16 H16 119.2

loop_
_geom_bond_atom_site_label_1
_geom_bond_atom_site_label_2
_geom_bond_distance
N1 C2 1.295(5)
N1 N2 1.394(4)
N2 C10 1.300(5)
O1 C4 1.346(5)
O1 H1 0.8200
O2 C12 1.352(5)
O2 H2 0.8200
C1 C2 1.497(5)
C1 H1A 0.9600
C1 H1B 0.9600
C1 H1C 0.9600
C2 C3 1.464(5)
C3 C8 1.392(5)
C3 C4 1.405(6)
C4 C5 1.385(7)
C5 C6 1.365(7)
C5 H5 0.9300
C6 C7 1.364(6)
C6 H6 0.9300
C7 C8 1.371(6)
C7 H7 0.9300
C8 H8 0.9300
C9 C10 1.495(5)
C9 H9A 0.9600
C9 H9B 0.9600
C9 H9C 0.9600
C10 C11 1.460(6)
C11 C16 1.401(5)
C11 C12 1.403(6)
C12 C13 1.380(6)
C13 C14 1.368(6)
C13 H13 0.9300
C14 C15 1.364(6)
C14 H14 0.9300
C15 C16 1.372(7)
C15 H15 0.9300
C16 H16 0.9300

loop_
_geom_hbond_atom_site_label_D
_geom_hbond_atom_site_label_H
_geom_hbond_atom_site_label_A
_geom_hbond_site_symmetry_A
_geom_hbond_distance_DH
_geom_hbond_distance_HA
_geom_hbond_distance_DA
_geom_hbond_angle_DHA
_geom_hbond_publ_flag
O1 H1 N1 . 0.82 1.80 2.529(5) 146 yes
O2 H2 N2 . 0.82 1.80 2.529(4) 147 yes
C1 H1A N2 . 0.96 2.32 2.739(5) 106 yes
C5 H5 O2 2_664 0.93 2.59 3.403(6) 147 yes
C9 H9A N1 . 0.96 2.30 2.724(6) 106 yes

loop_
_geom_torsion_atom_site_label_1
_geom_torsion_atom_site_label_2
_geom_torsion_atom_site_label_3
_geom_torsion_atom_site_label_4
_geom_torsion
C2 N1 N2 C10 -177.9(4)
N2 N1 C2 C3 -179.2(3)
N2 N1 C2 C1 -0.2(5)
N1 C2 C3 C8 -178.6(4)
C1 C2 C3 C8 2.3(5)
N1 C2 C3 C4 2.7(5)
C1 C2 C3 C4 -176.4(4)
C8 C3 C4 O1 179.0(4)
C2 C3 C4 O1 -2.3(6)
C8 C3 C4 C5 -0.3(6)
C2 C3 C4 C5 178.4(4)
O1 C4 C5 C6 -179.2(4)
C3 C4 C5 C6 0.1(7)
C4 C5 C6 C7 -0.1(8)
C5 C6 C7 C8 0.3(7)
C6 C7 C8 C3 -0.6(6)
C4 C3 C8 C7 0.6(6)
C2 C3 C8 C7 -178.2(4)
N1 N2 C10 C11 179.9(3)
N1 N2 C10 C9 -0.6(6)
N2 C10 C11 C16 -178.7(4)
C9 C10 C11 C16 1.7(6)
N2 C10 C11 C12 2.2(5)
C9 C10 C11 C12 -177.4(4)
C16 C11 C12 O2 -179.8(4)
C10 C11 C12 O2 -0.7(6)
C16 C11 C12 C13 0.5(6)
C10 C11 C12 C13 179.6(4)
O2 C12 C13 C14 179.2(4)
C11 C12 C13 C14 -1.1(6)
C12 C13 C14 C15 0.8(7)
C13 C14 C15 C16 0.2(7)
C14 C15 C16 C11 -0.8(7)
C12 C11 C16 C15 0.5(6)
C10 C11 C16 C15 -178.7(4)

loop_
_cod_related_entry_id
_cod_related_entry_database
_cod_related_entry_code
1 ChemSpider 22845986
